data_1573005
loop_
_publ_author_name
'Liu, Lu-Lu'
'Xu, Zi-Yu'
'Yi, Peng'
'Chen, Chao-Qin'
'Lang, Zhong-Ling'
'Yang, Peng'

_publ_section_title
;
 Making an inverted Keggin ion lacunary.
;
_journal_issue 41
_journal_name_full 'Chemical science'
_journal_page_first 16977
_journal_page_last 16986
_journal_paper_doi 10.1039/d4sc04634j
_journal_volume 15
_journal_year 2024
_chemical_formula_moiety 'C36 H38 As6 Ce2 Mo20 N6 O94 Se2'
_chemical_formula_sum 'C36 H38 As6 Ce2 Mo20 N6 O94 Se2'
_chemical_formula_weight 4865.20
_space_group_crystal_system triclinic
_space_group_IT_number 2
_space_group_name_Hall '-P 1'
_space_group_name_H-M_alt 'P -1'
_atom_sites_solution_hydrogens mixed
_audit_creation_date 2024-05-15
_audit_creation_method
;
Olex2 1.5
(compiled 2023.08.24 svn.re1ec1418 for OlexSys, GUI svn.r6817)
;
_audit_update_record
;
2024-07-03 deposited with the CCDC.	2024-09-16 downloaded from the CCDC.
;
_cell_angle_alpha 99.665(4)
_cell_angle_beta 94.683(4)
_cell_angle_gamma 108.620(4)
_cell_formula_units_Z 1
_cell_length_a 12.1018(14)
_cell_length_b 15.6636(19)
_cell_length_c 22.209(3)
_cell_measurement_reflns_used 9906
_cell_measurement_temperature 150.00
_cell_measurement_theta_max 28.293
_cell_measurement_theta_min 2.404
_cell_volume 3891.5(8)
_computing_cell_refinement 'SAINT V8.38A (Bruker, 2018)'
_computing_data_reduction 'SAINT V8.38A (Bruker, 2018)'
_computing_molecular_graphics 'Olex2 1.5 (Dolomanov et al., 2009)'
_computing_publication_material 'Olex2 1.5 (Dolomanov et al., 2009)'
_computing_structure_refinement 'SHELXL 2018/3 (Sheldrick, 2015)'
_computing_structure_solution 'SHELXT 2018/2 (Sheldrick, 2018)'
_diffrn_ambient_temperature 150.00
_diffrn_measured_fraction_theta_full 0.999
_diffrn_measured_fraction_theta_max 0.996
_diffrn_measurement_device_type 'Bruker D8 VENTURE'
_diffrn_radiation_type MoK\a
_diffrn_radiation_wavelength 0.71073
_diffrn_reflns_av_R_equivalents 0.0579
_diffrn_reflns_av_unetI/netI 0.0450
_diffrn_reflns_Laue_measured_fraction_full 0.999
_diffrn_reflns_Laue_measured_fraction_max 0.996
_diffrn_reflns_limit_h_max 16
_diffrn_reflns_limit_h_min -16
_diffrn_reflns_limit_k_max 20
_diffrn_reflns_limit_k_min -20
_diffrn_reflns_limit_l_max 29
_diffrn_reflns_limit_l_min -29
_diffrn_reflns_number 87718
_diffrn_reflns_point_group_measured_fraction_full 0.999
_diffrn_reflns_point_group_measured_fraction_max 0.996
_diffrn_reflns_theta_full 25.242
_diffrn_reflns_theta_max 28.381
_diffrn_reflns_theta_min 2.404
_diffrn_source_current 1.4
_diffrn_source_power 0.07
_diffrn_source_voltage 50.0
_exptl_absorpt_coefficient_mu 3.941
_exptl_absorpt_correction_T_max 0.0962
_exptl_absorpt_correction_T_min 0.0583
_exptl_absorpt_correction_type multi-scan
_exptl_absorpt_process_details
;
SADABS-2016/2 (Bruker,2016/2) was used for absorption correction.
wR2(int) was 0.1714 before and 0.0583 after correction.
The Ratio of minimum to maximum transmission is 0.6060.
The \l/2 correction factor is Not present.
;
_exptl_crystal_colour 'clear light yellow'
_exptl_crystal_colour_lustre clear
_exptl_crystal_colour_modifier light
_exptl_crystal_colour_primary yellow
_exptl_crystal_density_diffrn 2.076
_exptl_crystal_description block
_exptl_crystal_F_000 2270
_exptl_crystal_size_max 0.11
_exptl_crystal_size_mid 0.08
_exptl_crystal_size_min 0.06
_refine_diff_density_max 1.983
_refine_diff_density_min -1.223
_refine_diff_density_rms 0.120
_refine_ls_extinction_method none
_refine_ls_goodness_of_fit_ref 1.049
_refine_ls_hydrogen_treatment constr
_refine_ls_matrix_type full
_refine_ls_number_parameters 778
_refine_ls_number_reflns 19408
_refine_ls_number_restraints 36
_refine_ls_restrained_S_all 1.051
_refine_ls_R_factor_all 0.0422
_refine_ls_R_factor_gt 0.0309
_refine_ls_shift/su_max 0.004
_refine_ls_shift/su_mean 0.000
_refine_ls_structure_factor_coef Fsqd
_refine_ls_weighting_details 'w=1/[\s^2^(Fo^2^)+(0.0323P)^2^+1.5993P] where P=(Fo^2^+2Fc^2^)/3'
_refine_ls_weighting_scheme calc
_refine_ls_wR_factor_gt 0.0724
_refine_ls_wR_factor_ref 0.0759
_reflns_Friedel_coverage 0.000
_reflns_number_gt 15854
_reflns_number_total 19408
_reflns_threshold_expression 'I > 2\s(I)'
_cod_data_source_file d4sc04634j2.cif
_cod_data_source_block 2022030207_0m_sq
_cod_database_code 1573005
_shelx_shelxl_version_number 2018/3
_shelx_space_group_comment
;
The symmetry employed for this shelxl refinement is uniquely defined
by the following loop, which should always be used as a source of
symmetry information in preference to the above space-group names.
They are only intended as comments.
;
_shelx_estimated_absorpt_t_max 0.798
_shelx_estimated_absorpt_t_min 0.671
_olex2_refinement_description
;
1. Fixed Uiso
 At 1.2 times of:
  All C(H) groups, All N(H,H) groups, All N(H,H,H) groups
2. Uiso/Uaniso restraints and constraints
Uanis(O4W) \\sim Ueq, Uanis(O4X) \\sim Ueq, Uanis(O6W) \\sim Ueq, Uanis(O6X)
\\sim Ueq, Uanis(O3X) \\sim Ueq, Uanis(O3W) \\sim Ueq: with sigma of 0.005 and
sigma for terminal atoms of 0.01
3. Others
 Fixed Sof: O3W(0.75) O3X(0.25) O4W(0.5) O4X(0.5) O6W(0.65) O6X(0.35)
4.a Rotating group:
 N1(H1A,H1B), N2(H2A,H2B)
4.b Aromatic/amide H refined with riding coordinates:
 C2(H2), C3(H3), C5(H5), C6(H6), C8(H8), C9(H9), C11(H11), C12(H12), C14(H14),
 C15(H15), C17(H17), C18(H18)
4.c Idealised Me refined as rotating group:
 N3(H3A,H3B,H3C)
;
_platon_squeeze_void_probe_radius 1.20
_olex2_submission_special_instructions 'No special instructions were received'

loop_
_space_group_symop_operation_xyz
'x, y, z'
'-x, -y, -z'

loop_
_atom_site_label
_atom_site_type_symbol
_atom_site_fract_x
_atom_site_fract_y
_atom_site_fract_z
_atom_site_U_iso_or_equiv
_atom_site_adp_type
_atom_site_occupancy
_atom_site_site_symmetry_order
_atom_site_calc_flag
_atom_site_refinement_flags_posn
_atom_site_refinement_flags_adp
_atom_site_refinement_flags_occupancy
_atom_site_disorder_assembly
_atom_site_disorder_group
Ce1 Ce 0.37759(2) 0.14530(2) 0.38244(2) 0.03073(6) Uani 1 1 d . . . . .
Mo1 Mo 0.96154(3) 0.28662(2) 0.66651(2) 0.02223(7) Uani 1 1 d . . . . .
Mo2 Mo 0.71567(3) 0.11816(2) 0.58683(2) 0.02529(7) Uani 1 1 d . . . . .
Mo3 Mo 0.82669(3) 0.10362(2) 0.72848(2) 0.02274(7) Uani 1 1 d . . . . .
Mo4 Mo 0.65653(3) 0.13385(2) 0.85870(2) 0.02632(7) Uani 1 1 d . . . . .
Mo5 Mo 0.63224(3) 0.33587(2) 0.91361(2) 0.02541(7) Uani 1 1 d . . . . .
Mo6 Mo 0.79088(3) 0.53999(2) 0.84872(2) 0.02362(7) Uani 1 1 d . . . . .
Mo7 Mo 0.93330(3) 0.51404(2) 0.72554(2) 0.02099(7) Uani 1 1 d . . . . .
Mo8 Mo 0.67305(3) 0.54968(2) 0.70609(2) 0.02110(7) Uani 1 1 d . . . . .
Mo9 Mo 0.40605(3) 0.35584(2) 0.62460(2) 0.02368(7) Uani 1 1 d . . . . .
Mo10 Mo 0.42479(3) 0.15288(2) 0.56943(2) 0.02710(8) Uani 1 1 d . . . . .
Se1 Se 0.58013(3) 0.17771(3) 0.71512(2) 0.02407(8) Uani 1 1 d . . . . .
As1 As 0.86052(3) 0.33026(2) 0.81404(2) 0.01828(7) Uani 1 1 d . . . . .
As2 As 0.70318(3) 0.34560(2) 0.61595(2) 0.01898(8) Uani 1 1 d . . . . .
As3 As 0.50238(3) 0.38950(3) 0.78419(2) 0.02417(8) Uani 1 1 d . . . . .
O1 O 0.8648(2) 0.25789(17) 0.74873(10) 0.0214(5) Uani 1 1 d . . . . .
O1W O 0.3703(3) 0.3054(2) 0.42449(14) 0.0491(9) Uani 1 1 d . . . . .
O2 O 0.7359(2) 0.27942(17) 0.84203(11) 0.0221(5) Uani 1 1 d . . . . .
O2W O 0.1801(3) 0.1259(2) 0.41667(15) 0.0482(8) Uani 1 1 d . . . . .
O3 O 0.8517(2) 0.42868(16) 0.79549(11) 0.0215(5) Uani 1 1 d . . . . .
O3W O 0.2953(5) 0.2001(3) 0.2961(2) 0.0434(12) Uani 0.75 1 d . U P A 1
O3X O 0.2343(13) 0.1956(10) 0.3088(7) 0.039(4) Uani 0.25 1 d . U P A 2
O4 O 0.7717(2) 0.26923(16) 0.62800(11) 0.0215(5) Uani 1 1 d . . . . .
O4W O 0.5775(13) 0.2603(10) 0.3877(6) 0.096(4) Uani 0.5 1 d . U P A 1
O4X O 0.5482(12) 0.2737(8) 0.3604(5) 0.082(4) Uani 0.5 1 d . U P A 2
O5 O 0.5579(2) 0.29496(17) 0.61593(11) 0.0231(5) Uani 1 1 d . . . . .
O5W O 0.4670(3) 0.0871(3) 0.2901(2) 0.0765(13) Uani 1 1 d . . . . .
O6 O 0.7514(2) 0.43534(16) 0.67701(11) 0.0204(5) Uani 1 1 d . . . . .
O6W O 0.5592(7) 0.1110(7) 0.4227(3) 0.070(3) Uani 0.65 1 d . U P A 1
O6X O 0.5472(16) 0.0797(11) 0.3968(8) 0.076(5) Uani 0.35 1 d . U P A 2
O7 O 0.6354(2) 0.46587(18) 0.77738(11) 0.0235(5) Uani 1 1 d . . . . .
O8 O 0.5251(2) 0.31718(19) 0.82723(12) 0.0285(6) Uani 1 1 d . . . . .
O9 O 0.4318(2) 0.32700(18) 0.71553(11) 0.0263(6) Uani 1 1 d . . . . .
O10 O 1.0006(2) 0.29090(19) 0.59539(12) 0.0307(6) Uani 1 1 d . . . . .
O11 O 1.0828(2) 0.28029(18) 0.70700(12) 0.0283(6) Uani 1 1 d . . . . .
O12 O 0.7889(3) 0.14457(19) 0.52658(11) 0.0325(6) Uani 1 1 d . . . . .
O13 O 0.6873(3) 0.00157(18) 0.57876(12) 0.0317(6) Uani 1 1 d . . . . .
O14 O 0.7738(2) -0.01087(18) 0.69305(12) 0.0295(6) Uani 1 1 d . . . . .
O15 O 0.9695(2) 0.11961(18) 0.75490(12) 0.0286(6) Uani 1 1 d . . . . .
O16 O 0.5678(3) 0.0251(2) 0.86131(14) 0.0404(7) Uani 1 1 d . . . . .
O17 O 0.7638(2) 0.1593(2) 0.92030(12) 0.0330(6) Uani 1 1 d . . . . .
O18 O 0.7407(2) 0.3466(2) 0.97214(12) 0.0324(6) Uani 1 1 d . . . . .
O19 O 0.5299(3) 0.3635(2) 0.95257(13) 0.0386(7) Uani 1 1 d . . . . .
O20 O 0.9323(2) 0.5855(2) 0.88660(12) 0.0340(7) Uani 1 1 d . . . . .
O21 O 0.7370(3) 0.6259(2) 0.86999(12) 0.0357(7) Uani 1 1 d . . . . .
O22 O 1.0498(2) 0.57630(19) 0.78075(13) 0.0297(6) Uani 1 1 d . . . . .
O23 O 0.9605(2) 0.57075(19) 0.66659(12) 0.0300(6) Uani 1 1 d . . . . .
O24 O 0.7405(2) 0.60362(18) 0.65136(12) 0.0296(6) Uani 1 1 d . . . . .
O25 O 0.6301(2) 0.63266(19) 0.74739(12) 0.0308(6) Uani 1 1 d . . . . .
O26 O 0.2856(2) 0.3845(2) 0.63946(13) 0.0343(7) Uani 1 1 d . . . . .
O27 O 0.4165(2) 0.37149(19) 0.55053(12) 0.0305(6) Uani 1 1 d . . . . .
O28 O 0.3225(3) 0.0465(2) 0.55547(13) 0.0393(7) Uani 1 1 d . . . . .
O29 O 0.4239(3) 0.18324(19) 0.49807(12) 0.0327(7) Uani 1 1 d . . . . .
O30 O 0.6638(2) 0.11570(17) 0.68106(11) 0.0252(6) Uani 1 1 d . . . . .
O31 O 0.5433(2) 0.1192(2) 0.77164(12) 0.0328(7) Uani 1 1 d . . . . .
O32 O 0.4556(2) 0.13015(18) 0.66442(12) 0.0286(6) Uani 1 1 d . . . . .
O33 O 0.8668(2) 0.15214(17) 0.64936(11) 0.0254(6) Uani 1 1 d . . . . .
O34 O 0.7590(2) 0.10601(18) 0.79865(11) 0.0265(6) Uani 1 1 d . . . . .
O35 O 0.5651(2) 0.2034(2) 0.89535(12) 0.0297(6) Uani 1 1 d . . . . .
O36 O 0.7172(2) 0.45497(19) 0.89429(11) 0.0282(6) Uani 1 1 d . . . . .
O37 O 0.8259(2) 0.57446(17) 0.76452(11) 0.0218(5) Uani 1 1 d . . . . .
O38 O 0.5335(2) 0.46955(18) 0.66154(12) 0.0258(6) Uani 1 1 d . . . . .
O39 O 0.3359(2) 0.22357(19) 0.60517(12) 0.0293(6) Uani 1 1 d . . . . .
O40 O 0.5714(2) 0.12527(18) 0.56283(12) 0.0293(6) Uani 1 1 d . . . . .
O41 O 0.9739(2) 0.40985(17) 0.69577(11) 0.0244(5) Uani 1 1 d . . . . .
N1 N 1.3067(3) 0.4039(3) 0.99009(15) 0.0368(9) Uani 1 1 d . . . . .
H1A H 1.297743 0.359754 1.009748 0.044 Uiso 1 1 d R U . . .
H1B H 1.364430 0.407286 0.969291 0.044 Uiso 1 1 d R U . . .
N2 N 0.8488(3) 0.4951(3) 0.38982(17) 0.0406(9) Uani 1 1 d . . . . .
H2A H 0.804767 0.458147 0.357264 0.049 Uiso 1 1 d R U . . .
H2B H 0.840897 0.548268 0.392453 0.049 Uiso 1 1 d R U . . .
N3 N 0.2158(3) 0.6194(3) 0.89303(16) 0.0380(9) Uani 1 1 d . . . . .
H3A H 0.140520 0.596323 0.873059 0.046 Uiso 1 1 calc R U . . .
H3B H 0.250005 0.678106 0.887985 0.046 Uiso 1 1 calc R U . . .
H3C H 0.215385 0.619210 0.933956 0.046 Uiso 1 1 calc R U . . .
C1 C 0.9975(3) 0.3521(3) 0.87038(16) 0.0216(7) Uani 1 1 d . . . . .
C2 C 1.0751(3) 0.3052(3) 0.85517(18) 0.0293(9) Uani 1 1 d . . . . .
H2 H 1.057546 0.261739 0.817311 0.035 Uiso 1 1 calc R U . . .
C3 C 1.1765(3) 0.3214(3) 0.89433(17) 0.0281(8) Uani 1 1 d . . . . .
H3 H 1.228668 0.288885 0.883634 0.034 Uiso 1 1 calc R U . . .
C4 C 1.2032(3) 0.3856(3) 0.95000(17) 0.0270(8) Uani 1 1 d . . . . .
C5 C 1.1235(3) 0.4304(3) 0.96577(17) 0.0312(9) Uani 1 1 d . . . . .
H5 H 1.139575 0.472578 1.004142 0.037 Uiso 1 1 calc R U . . .
C6 C 1.0219(3) 0.4140(3) 0.92618(17) 0.0290(9) Uani 1 1 d . . . . .
H6 H 0.968479 0.445103 0.937178 0.035 Uiso 1 1 calc R U . . .
C7 C 0.7428(3) 0.3875(2) 0.54312(15) 0.0219(7) Uani 1 1 d . . . . .
C8 C 0.8308(4) 0.3667(3) 0.51456(18) 0.0315(9) Uani 1 1 d . . . . .
H8 H 0.866289 0.326746 0.529348 0.038 Uiso 1 1 calc R U . . .
C9 C 0.8671(4) 0.4039(3) 0.46479(18) 0.0360(10) Uani 1 1 d . . . . .
H9 H 0.929071 0.390647 0.445892 0.043 Uiso 1 1 calc R U . . .
C10 C 0.8136(3) 0.4609(3) 0.44180(17) 0.0287(8) Uani 1 1 d . . . . .
C11 C 0.7268(4) 0.4824(3) 0.47069(19) 0.0350(10) Uani 1 1 d . . . . .
H11 H 0.692183 0.523049 0.456116 0.042 Uiso 1 1 calc R U . . .
C12 C 0.6893(4) 0.4450(3) 0.52110(18) 0.0324(9) Uani 1 1 d . . . . .
H12 H 0.627791 0.458553 0.540289 0.039 Uiso 1 1 calc R U . . .
C13 C 0.4134(3) 0.4601(3) 0.81954(17) 0.0298(9) Uani 1 1 d . . . . .
C14 C 0.4563(4) 0.5234(4) 0.87532(18) 0.0428(12) Uani 1 1 d . . . . .
H14 H 0.531300 0.531576 0.896788 0.051 Uiso 1 1 calc R U . . .
C15 C 0.3902(4) 0.5738(4) 0.89918(19) 0.0448(12) Uani 1 1 d . . . . .
H15 H 0.418776 0.616326 0.937514 0.054 Uiso 1 1 calc R U . . .
C16 C 0.2826(4) 0.5627(3) 0.86752(18) 0.0322(9) Uani 1 1 d . . . . .
C17 C 0.2388(4) 0.4993(3) 0.8127(2) 0.0397(11) Uani 1 1 d . . . . .
H17 H 0.163440 0.491107 0.791612 0.048 Uiso 1 1 calc R U . . .
C18 C 0.3043(4) 0.4482(3) 0.78875(19) 0.0347(10) Uani 1 1 d . . . . .
H18 H 0.274384 0.404583 0.750929 0.042 Uiso 1 1 calc R U . . .

loop_
_atom_site_aniso_label
_atom_site_aniso_U_11
_atom_site_aniso_U_22
_atom_site_aniso_U_33
_atom_site_aniso_U_23
_atom_site_aniso_U_13
_atom_site_aniso_U_12
Ce1 0.03466(13) 0.02574(12) 0.02604(11) 0.00663(9) -0.00371(9) 0.00372(10)
Mo1 0.02432(16) 0.02316(17) 0.02305(15) 0.00606(12) 0.00499(12) 0.01223(14)
Mo2 0.03784(19) 0.01934(16) 0.01870(15) 0.00223(12) -0.00324(13) 0.01233(15)
Mo3 0.02934(17) 0.01888(16) 0.02016(15) 0.00412(12) -0.00293(12) 0.00992(14)
Mo4 0.02802(18) 0.02933(19) 0.02261(16) 0.01255(13) 0.00131(13) 0.00802(15)
Mo5 0.02414(17) 0.0379(2) 0.01918(15) 0.01048(13) 0.00455(12) 0.01467(15)
Mo6 0.02725(17) 0.02481(17) 0.01937(15) 0.00178(12) 0.00075(12) 0.01162(14)
Mo7 0.01860(15) 0.01958(16) 0.02533(16) 0.00606(12) 0.00296(12) 0.00653(13)
Mo8 0.02234(16) 0.01979(16) 0.02305(15) 0.00560(12) 0.00092(12) 0.00967(13)
Mo9 0.02030(16) 0.02650(18) 0.02467(16) 0.00915(13) -0.00253(12) 0.00795(14)
Mo10 0.03127(18) 0.02035(17) 0.02450(16) 0.00494(13) -0.01035(13) 0.00504(14)
Se1 0.02362(19) 0.0236(2) 0.02282(18) 0.00813(14) -0.00244(14) 0.00472(16)
As1 0.01755(17) 0.02003(19) 0.01736(17) 0.00400(13) -0.00019(13) 0.00708(15)
As2 0.02274(18) 0.01816(18) 0.01691(17) 0.00512(13) 0.00072(14) 0.00785(15)
As3 0.02015(19) 0.0345(2) 0.02216(18) 0.01103(16) 0.00355(14) 0.01227(17)
O1 0.0270(13) 0.0203(13) 0.0173(12) 0.0026(10) 0.0015(10) 0.0098(11)
O1W 0.079(3) 0.0316(18) 0.0347(17) 0.0022(13) -0.0171(16) 0.0239(18)
O2 0.0173(12) 0.0260(14) 0.0227(12) 0.0069(10) 0.0027(10) 0.0059(11)
O2W 0.0425(19) 0.048(2) 0.054(2) -0.0028(16) 0.0012(16) 0.0237(17)
O3 0.0249(13) 0.0191(13) 0.0220(12) 0.0062(10) 0.0022(10) 0.0085(11)
O3W 0.059(3) 0.032(2) 0.037(3) 0.0098(19) -0.007(2) 0.014(3)
O3X 0.048(7) 0.033(6) 0.035(6) 0.007(5) -0.019(6) 0.017(6)
O4 0.0267(13) 0.0174(13) 0.0205(12) 0.0042(10) -0.0005(10) 0.0087(11)
O4W 0.080(7) 0.076(7) 0.114(8) 0.015(6) 0.020(6) 0.003(5)
O4X 0.089(7) 0.059(6) 0.085(7) 0.007(5) 0.047(6) 0.004(5)
O5 0.0218(13) 0.0216(14) 0.0247(13) 0.0059(10) 0.0008(10) 0.0059(11)
O5W 0.056(2) 0.081(3) 0.080(3) -0.009(2) 0.026(2) 0.015(2)
O6 0.0224(13) 0.0195(13) 0.0201(12) 0.0040(10) 0.0014(10) 0.0088(11)
O6W 0.046(4) 0.127(7) 0.043(4) 0.010(4) 0.003(3) 0.041(4)
O6X 0.070(8) 0.065(8) 0.106(10) 0.043(7) 0.015(7) 0.027(6)
O7 0.0183(12) 0.0319(15) 0.0240(13) 0.0096(11) 0.0034(10) 0.0114(11)
O8 0.0243(14) 0.0376(17) 0.0275(14) 0.0162(12) 0.0033(11) 0.0111(12)
O9 0.0210(13) 0.0328(16) 0.0251(13) 0.0099(11) -0.0005(10) 0.0079(12)
O10 0.0355(16) 0.0332(16) 0.0290(14) 0.0090(12) 0.0081(12) 0.0170(13)
O11 0.0276(14) 0.0279(15) 0.0316(14) 0.0065(11) 0.0042(11) 0.0124(12)
O12 0.0529(19) 0.0251(15) 0.0199(13) 0.0018(11) 0.0017(12) 0.0162(14)
O13 0.0480(18) 0.0233(15) 0.0225(13) 0.0005(11) -0.0052(12) 0.0151(14)
O14 0.0403(16) 0.0236(15) 0.0244(13) 0.0049(11) -0.0057(12) 0.0131(13)
O15 0.0356(15) 0.0259(15) 0.0254(13) 0.0035(11) -0.0046(11) 0.0149(13)
O16 0.0419(18) 0.0337(18) 0.0428(18) 0.0202(14) 0.0033(14) 0.0037(14)
O17 0.0342(16) 0.0410(18) 0.0272(14) 0.0112(12) 0.0017(12) 0.0160(14)
O18 0.0363(16) 0.0419(18) 0.0212(13) 0.0084(12) 0.0013(12) 0.0159(14)
O19 0.0331(16) 0.064(2) 0.0284(15) 0.0154(14) 0.0099(12) 0.0250(16)
O20 0.0345(16) 0.0357(17) 0.0261(14) 0.0005(12) -0.0045(12) 0.0092(14)
O21 0.0473(18) 0.0391(18) 0.0268(14) 0.0054(12) 0.0059(13) 0.0234(15)
O22 0.0211(14) 0.0276(15) 0.0396(16) 0.0074(12) 0.0014(12) 0.0076(12)
O23 0.0299(15) 0.0293(16) 0.0352(15) 0.0142(12) 0.0090(12) 0.0112(13)
O24 0.0301(15) 0.0285(16) 0.0333(15) 0.0131(12) 0.0025(12) 0.0112(13)
O25 0.0365(16) 0.0316(16) 0.0300(14) 0.0058(12) 0.0032(12) 0.0199(13)
O26 0.0277(15) 0.0429(18) 0.0379(16) 0.0168(13) -0.0004(12) 0.0163(14)
O27 0.0315(15) 0.0299(16) 0.0302(14) 0.0108(12) -0.0041(12) 0.0103(13)
O28 0.0440(18) 0.0266(16) 0.0344(16) 0.0045(12) -0.0142(13) 0.0003(14)
O29 0.0423(17) 0.0249(15) 0.0261(14) 0.0041(11) -0.0108(12) 0.0093(13)
O30 0.0310(14) 0.0200(14) 0.0230(13) 0.0049(10) -0.0051(11) 0.0082(12)
O31 0.0247(14) 0.0370(17) 0.0328(15) 0.0200(13) -0.0026(11) 0.0003(13)
O32 0.0242(14) 0.0288(15) 0.0278(14) 0.0101(11) -0.0062(11) 0.0024(12)
O33 0.0338(15) 0.0227(14) 0.0214(13) 0.0033(10) -0.0007(11) 0.0135(12)
O34 0.0339(15) 0.0247(14) 0.0211(13) 0.0072(10) -0.0014(11) 0.0101(12)
O35 0.0274(14) 0.0386(17) 0.0248(14) 0.0167(12) 0.0046(11) 0.0083(13)
O36 0.0320(15) 0.0335(16) 0.0200(13) 0.0038(11) 0.0016(11) 0.0136(13)
O37 0.0202(13) 0.0196(13) 0.0251(13) 0.0034(10) -0.0003(10) 0.0074(11)
O38 0.0250(14) 0.0263(15) 0.0284(14) 0.0089(11) -0.0020(11) 0.0114(12)
O39 0.0226(14) 0.0309(16) 0.0292(14) 0.0106(12) -0.0065(11) 0.0021(12)
O40 0.0368(16) 0.0252(15) 0.0234(13) 0.0028(11) -0.0057(11) 0.0107(13)
O41 0.0221(13) 0.0248(14) 0.0282(14) 0.0076(11) 0.0044(11) 0.0090(11)
N1 0.0273(18) 0.060(3) 0.0267(18) 0.0117(17) -0.0008(14) 0.0201(18)
N2 0.046(2) 0.051(2) 0.039(2) 0.0270(18) 0.0158(17) 0.024(2)
N3 0.035(2) 0.055(3) 0.0304(18) 0.0078(17) 0.0020(15) 0.0250(19)
C1 0.0187(17) 0.025(2) 0.0198(17) 0.0054(14) -0.0013(14) 0.0068(15)
C2 0.026(2) 0.033(2) 0.028(2) -0.0008(16) -0.0040(16) 0.0155(18)
C3 0.025(2) 0.033(2) 0.029(2) 0.0037(16) 0.0015(16) 0.0168(18)
C4 0.0219(19) 0.038(2) 0.0209(18) 0.0075(16) 0.0018(14) 0.0093(17)
C5 0.028(2) 0.047(3) 0.0180(18) -0.0027(17) -0.0005(15) 0.018(2)
C6 0.027(2) 0.040(2) 0.0219(18) 0.0028(16) 0.0021(15) 0.0159(19)
C7 0.0277(19) 0.0190(18) 0.0171(16) 0.0032(13) -0.0006(14) 0.0066(15)
C8 0.035(2) 0.042(3) 0.028(2) 0.0163(18) 0.0073(17) 0.022(2)
C9 0.038(2) 0.053(3) 0.031(2) 0.021(2) 0.0132(18) 0.027(2)
C10 0.030(2) 0.034(2) 0.027(2) 0.0154(17) 0.0078(16) 0.0123(18)
C11 0.041(2) 0.044(3) 0.037(2) 0.024(2) 0.0132(19) 0.027(2)
C12 0.035(2) 0.040(3) 0.033(2) 0.0193(18) 0.0145(18) 0.020(2)
C13 0.028(2) 0.046(3) 0.0251(19) 0.0144(17) 0.0074(16) 0.0212(19)
C14 0.032(2) 0.080(4) 0.023(2) 0.003(2) -0.0034(17) 0.033(2)
C15 0.040(3) 0.077(4) 0.023(2) -0.002(2) -0.0015(18) 0.035(3)
C16 0.027(2) 0.049(3) 0.029(2) 0.0124(18) 0.0055(16) 0.021(2)
C17 0.031(2) 0.052(3) 0.039(2) 0.005(2) -0.0021(19) 0.023(2)
C18 0.026(2) 0.043(3) 0.033(2) 0.0016(18) -0.0029(17) 0.014(2)

loop_
_atom_type_symbol
_atom_type_description
_atom_type_scat_dispersion_real
_atom_type_scat_dispersion_imag
_atom_type_scat_source
C C 0.0033 0.0016 'International Tables Vol C Tables 4.2.6.8 and 6.1.1.4'
H H 0.0000 0.0000 'International Tables Vol C Tables 4.2.6.8 and 6.1.1.4'
As As 0.0499 2.0058 'International Tables Vol C Tables 4.2.6.8 and 6.1.1.4'
Ce Ce -0.2486 2.6331 'International Tables Vol C Tables 4.2.6.8 and 6.1.1.4'
Mo Mo -1.6832 0.6857 'International Tables Vol C Tables 4.2.6.8 and 6.1.1.4'
N N 0.0061 0.0033 'International Tables Vol C Tables 4.2.6.8 and 6.1.1.4'
O O 0.0106 0.0060 'International Tables Vol C Tables 4.2.6.8 and 6.1.1.4'
Se Se -0.0929 2.2259 'International Tables Vol C Tables 4.2.6.8 and 6.1.1.4'

loop_
_geom_angle_atom_site_label_1
_geom_angle_atom_site_label_2
_geom_angle_atom_site_label_3
_geom_angle
_geom_angle_site_symmetry_1
_geom_angle_site_symmetry_3
_geom_angle_publ_flag
O1W Ce1 O3X 66.8(3) . . ?
O1W Ce1 O5W 130.76(13) . . ?
O1W Ce1 O6X 130.0(4) . . ?
O2W Ce1 O1W 72.03(12) . . ?
O2W Ce1 O3X 66.3(4) . . ?
O2W Ce1 O4X 137.7(3) . . ?
O2W Ce1 O5W 139.85(12) . . ?
O2W Ce1 O6W 134.1(2) . . ?
O2W Ce1 O6X 138.3(4) . . ?
O2W Ce1 O14 72.37(10) . 2_656 ?
O2W Ce1 O29 76.57(10) . . ?
O3W Ce1 O1W 71.63(13) . . ?
O3W Ce1 O2W 83.56(15) . . ?
O3W Ce1 O4W 92.1(3) . . ?
O3W Ce1 O5W 76.50(17) . . ?
O3W Ce1 O6W 142.3(2) . . ?
O3W Ce1 O13 133.34(13) . 2_656 ?
O3W Ce1 O14 69.57(13) . 2_656 ?
O3W Ce1 O29 140.48(14) . . ?
O4W Ce1 O1W 71.6(4) . . ?
O4W Ce1 O2W 142.8(4) . . ?
O4W Ce1 O5W 73.1(4) . . ?
O4W Ce1 O6W 60.3(4) . . ?
O4W Ce1 O13 131.0(3) . 2_656 ?
O4W Ce1 O14 139.9(3) . 2_656 ?
O4W Ce1 O29 84.1(3) . . ?
O4X Ce1 O1W 66.9(3) . . ?
O4X Ce1 O3X 88.1(5) . . ?
O4X Ce1 O5W 69.0(3) . . ?
O4X Ce1 O6X 79.3(5) . . ?
O4X Ce1 O14 128.9(3) . 2_656 ?
O5W Ce1 O3X 91.2(4) . . ?
O5W Ce1 O6X 58.6(4) . . ?
O6W Ce1 O1W 116.7(2) . . ?
O6W Ce1 O5W 71.25(19) . . ?
O6X Ce1 O3X 149.7(5) . . ?
O13 Ce1 O1W 131.78(10) 2_656 . ?
O13 Ce1 O2W 71.88(10) 2_656 . ?
O13 Ce1 O3X 123.2(3) 2_656 . ?
O13 Ce1 O4X 146.9(3) 2_656 . ?
O13 Ce1 O5W 97.35(12) 2_656 . ?
O13 Ce1 O6W 71.0(2) 2_656 . ?
O13 Ce1 O6X 68.1(4) 2_656 . ?
O13 Ce1 O14 65.45(8) 2_656 2_656 ?
O13 Ce1 O29 71.48(9) 2_656 . ?
O14 Ce1 O1W 129.30(9) 2_656 . ?
O14 Ce1 O3X 66.4(3) 2_656 . ?
O14 Ce1 O5W 68.11(11) 2_656 . ?
O14 Ce1 O6W 114.0(2) 2_656 . ?
O14 Ce1 O6X 100.5(4) 2_656 . ?
O29 Ce1 O1W 69.87(9) . . ?
O29 Ce1 O3X 129.3(3) . . ?
O29 Ce1 O4X 98.0(3) . . ?
O29 Ce1 O5W 137.95(12) . . ?
O29 Ce1 O6W 66.78(17) . . ?
O29 Ce1 O6X 80.1(4) . . ?
O29 Ce1 O14 132.69(9) . 2_656 ?
O1 Mo1 O4 77.89(9) . . ?
O10 Mo1 O1 165.74(12) . . ?
O10 Mo1 O4 89.84(11) . . ?
O10 Mo1 O11 102.70(13) . . ?
O10 Mo1 O33 97.24(12) . . ?
O10 Mo1 O41 101.26(12) . . ?
O11 Mo1 O1 88.42(11) . . ?
O11 Mo1 O4 164.59(11) . . ?
O11 Mo1 O33 97.17(12) . . ?
O11 Mo1 O41 101.84(12) . . ?
O33 Mo1 O1 72.22(10) . . ?
O33 Mo1 O4 72.07(9) . . ?
O41 Mo1 O1 84.89(10) . . ?
O41 Mo1 O4 84.14(10) . . ?
O41 Mo1 O33 149.71(11) . . ?
O12 Mo2 O4 88.91(11) . . ?
O12 Mo2 O13 103.43(13) . . ?
O12 Mo2 O30 163.83(12) . . ?
O12 Mo2 O33 94.70(12) . . ?
O12 Mo2 O40 102.62(13) . . ?
O13 Mo2 O4 161.94(10) . . ?
O13 Mo2 O30 86.57(11) . . ?
O13 Mo2 O33 93.48(11) . . ?
O13 Mo2 O40 103.14(13) . . ?
O30 Mo2 O4 78.69(9) . . ?
O33 Mo2 O4 72.12(9) . . ?
O33 Mo2 O30 71.75(10) . . ?
O40 Mo2 O4 86.62(10) . . ?
O40 Mo2 O30 87.11(11) . . ?
O40 Mo2 O33 152.30(11) . . ?
O14 Mo3 O1 162.40(10) . . ?
O14 Mo3 O30 87.21(11) . . ?
O14 Mo3 O33 95.61(11) . . ?
O14 Mo3 O34 103.45(12) . . ?
O15 Mo3 O1 90.70(11) . . ?
O15 Mo3 O14 102.32(13) . . ?
O15 Mo3 O30 163.71(11) . . ?
O15 Mo3 O33 93.86(12) . . ?
O15 Mo3 O34 103.00(12) . . ?
O30 Mo3 O1 77.55(9) . . ?
O33 Mo3 O1 71.46(9) . . ?
O33 Mo3 O30 71.85(10) . . ?
O34 Mo3 O1 84.77(10) . . ?
O34 Mo3 O30 87.31(10) . . ?
O34 Mo3 O33 151.01(10) . . ?
O16 Mo4 O2 166.46(12) . . ?
O16 Mo4 O31 86.79(12) . . ?
O16 Mo4 O34 100.90(13) . . ?
O16 Mo4 O35 99.63(14) . . ?
O17 Mo4 O2 89.80(12) . . ?
O17 Mo4 O16 102.84(14) . . ?
O17 Mo4 O31 169.22(12) . . ?
O17 Mo4 O34 92.92(12) . . ?
O17 Mo4 O35 98.20(12) . . ?
O31 Mo4 O2 81.07(9) . . ?
O34 Mo4 O2 83.05(10) . . ?
O34 Mo4 O31 80.36(10) . . ?
O35 Mo4 O2 73.41(10) . . ?
O35 Mo4 O31 84.74(11) . . ?
O35 Mo4 O34 153.82(10) . . ?
O8 Mo5 O2 77.34(9) . . ?
O18 Mo5 O2 89.88(11) . . ?
O18 Mo5 O8 166.98(12) . . ?
O18 Mo5 O35 97.54(12) . . ?
O18 Mo5 O36 93.24(13) . . ?
O19 Mo5 O2 166.63(12) . . ?
O19 Mo5 O8 90.58(12) . . ?
O19 Mo5 O18 102.39(13) . . ?
O19 Mo5 O35 100.67(14) . . ?
O19 Mo5 O36 100.39(14) . . ?
O35 Mo5 O2 72.08(10) . . ?
O35 Mo5 O8 81.03(10) . . ?
O35 Mo5 O36 153.63(11) . . ?
O36 Mo5 O2 84.01(10) . . ?
O36 Mo5 O8 83.08(10) . . ?
O7 Mo6 O3 79.12(9) . . ?
O20 Mo6 O3 85.46(11) . . ?
O20 Mo6 O7 162.53(11) . . ?
O20 Mo6 O36 102.86(12) . . ?
O20 Mo6 O37 97.70(12) . . ?
O21 Mo6 O3 165.56(11) . . ?
O21 Mo6 O7 91.22(12) . . ?
O21 Mo6 O20 102.25(14) . . ?
O21 Mo6 O36 102.21(13) . . ?
O21 Mo6 O37 93.91(11) . . ?
O36 Mo6 O3 87.69(10) . . ?
O36 Mo6 O7 84.79(10) . . ?
O36 Mo6 O37 150.37(11) . . ?
O37 Mo6 O3 72.80(9) . . ?
O37 Mo6 O7 70.02(9) . . ?
O6 Mo7 O3 77.68(9) . . ?
O22 Mo7 O3 89.15(11) . . ?
O22 Mo7 O6 162.88(11) . . ?
O22 Mo7 O23 102.59(14) . . ?
O22 Mo7 O37 92.97(11) . . ?
O22 Mo7 O41 101.84(12) . . ?
O23 Mo7 O3 166.66(11) . . ?
O23 Mo7 O6 89.55(11) . . ?
O23 Mo7 O37 99.01(11) . . ?
O23 Mo7 O41 100.45(12) . . ?
O37 Mo7 O3 73.77(9) . . ?
O37 Mo7 O6 73.00(9) . . ?
O41 Mo7 O3 83.02(10) . . ?
O41 Mo7 O6 87.53(10) . . ?
O41 Mo7 O37 152.24(11) . . ?
O7 Mo8 O6 76.13(9) . . ?
O24 Mo8 O6 88.26(11) . . ?
O24 Mo8 O7 161.73(11) . . ?
O24 Mo8 O37 95.67(11) . . ?
O24 Mo8 O38 102.35(12) . . ?
O25 Mo8 O6 164.19(10) . . ?
O25 Mo8 O7 91.34(11) . . ?
O25 Mo8 O24 102.21(13) . . ?
O25 Mo8 O37 96.49(11) . . ?
O25 Mo8 O38 102.46(13) . . ?
O37 Mo8 O6 70.43(9) . . ?
O37 Mo8 O7 70.38(9) . . ?
O38 Mo8 O6 86.55(10) . . ?
O38 Mo8 O7 86.35(10) . . ?
O38 Mo8 O37 150.28(10) . . ?
O9 Mo9 O5 78.73(9) . . ?
O26 Mo9 O5 168.73(11) . . ?
O26 Mo9 O9 92.20(11) . . ?
O26 Mo9 O27 102.10(13) . . ?
O26 Mo9 O38 101.81(13) . . ?
O26 Mo9 O39 99.86(13) . . ?
O27 Mo9 O5 87.10(11) . . ?
O27 Mo9 O9 165.70(11) . . ?
O27 Mo9 O38 94.38(12) . . ?
O27 Mo9 O39 97.29(12) . . ?
O38 Mo9 O5 83.75(10) . . ?
O38 Mo9 O9 82.32(10) . . ?
O39 Mo9 O5 72.22(10) . . ?
O39 Mo9 O9 80.27(10) . . ?
O39 Mo9 O38 152.59(10) . . ?
O28 Mo10 O5 164.29(12) . . ?
O28 Mo10 O29 103.55(13) . . ?
O28 Mo10 O32 84.95(12) . . ?
O28 Mo10 O39 100.08(14) . . ?
O28 Mo10 O40 101.99(13) . . ?
O29 Mo10 O5 91.65(11) . . ?
O29 Mo10 O32 170.69(12) . . ?
O29 Mo10 O39 98.03(12) . . ?
O29 Mo10 O40 92.33(12) . . ?
O32 Mo10 O5 80.18(9) . . ?
O39 Mo10 O5 73.46(10) . . ?
O39 Mo10 O32 83.99(10) . . ?
O39 Mo10 O40 152.64(11) . . ?
O40 Mo10 O5 81.03(10) . . ?
O40 Mo10 O32 82.06(10) . . ?
O31 Se1 O30 97.75(13) . . ?
O32 Se1 O30 98.93(13) . . ?
O32 Se1 O31 100.39(13) . . ?
O1 As1 C1 108.29(14) . . ?
O2 As1 O1 107.57(12) . . ?
O2 As1 O3 107.69(12) . . ?
O2 As1 C1 112.20(13) . . ?
O3 As1 O1 108.91(11) . . ?
O3 As1 C1 112.05(14) . . ?
O4 As2 C7 109.42(14) . . ?
O5 As2 O4 108.26(12) . . ?
O5 As2 O6 106.94(12) . . ?
O5 As2 C7 114.58(14) . . ?
O6 As2 O4 107.79(11) . . ?
O6 As2 C7 109.62(14) . . ?
O7 As3 C13 106.72(16) . . ?
O8 As3 O7 108.89(12) . . ?
O8 As3 C13 113.12(15) . . ?
O9 As3 O7 110.93(12) . . ?
O9 As3 O8 107.56(13) . . ?
O9 As3 C13 109.65(15) . . ?
Mo3 O1 Mo1 96.31(9) . . ?
As1 O1 Mo1 130.64(13) . . ?
As1 O1 Mo3 130.70(13) . . ?
Mo4 O2 Mo5 91.60(9) . . ?
As1 O2 Mo4 131.18(13) . . ?
As1 O2 Mo5 132.54(14) . . ?
Mo6 O3 Mo7 95.09(9) . . ?
As1 O3 Mo6 130.13(13) . . ?
As1 O3 Mo7 133.29(13) . . ?
Mo2 O4 Mo1 96.55(9) . . ?
As2 O4 Mo1 132.95(13) . . ?
As2 O4 Mo2 128.74(13) . . ?
Mo10 O5 Mo9 90.74(9) . . ?
As2 O5 Mo9 131.46(13) . . ?
As2 O5 Mo10 133.36(14) . . ?
Mo7 O6 Mo8 96.25(9) . . ?
As2 O6 Mo7 130.18(13) . . ?
As2 O6 Mo8 128.82(12) . . ?
Mo8 O7 Mo6 101.10(10) . . ?
As3 O7 Mo6 129.19(13) . . ?
As3 O7 Mo8 126.85(12) . . ?
As3 O8 Mo5 133.62(16) . . ?
As3 O9 Mo9 134.81(15) . . ?
Mo2 O13 Ce1 152.17(15) . 2_656 ?
Mo3 O14 Ce1 150.49(13) . 2_656 ?
Mo10 O29 Ce1 152.42(15) . . ?
Mo3 O30 Mo2 98.63(10) . . ?
Se1 O30 Mo2 125.00(12) . . ?
Se1 O30 Mo3 124.99(13) . . ?
Se1 O31 Mo4 126.65(14) . . ?
Se1 O32 Mo10 127.43(14) . . ?
Mo1 O33 Mo2 112.89(11) . . ?
Mo1 O33 Mo3 112.87(12) . . ?
Mo3 O33 Mo2 110.44(12) . . ?
Mo3 O34 Mo4 158.93(14) . . ?
Mo4 O35 Mo5 118.51(13) . . ?
Mo6 O36 Mo5 159.31(15) . . ?
Mo7 O37 Mo6 112.22(11) . . ?
Mo7 O37 Mo8 112.29(11) . . ?
Mo8 O37 Mo6 111.51(11) . . ?
Mo8 O38 Mo9 160.97(14) . . ?
Mo10 O39 Mo9 118.73(14) . . ?
Mo2 O40 Mo10 158.90(15) . . ?
Mo7 O41 Mo1 161.13(15) . . ?
H1A N1 H1B 109.2 . . ?
C4 N1 H1A 108.7 . . ?
C4 N1 H1B 109.7 . . ?
H2A N2 H2B 109.4 . . ?
C10 N2 H2A 109.2 . . ?
C10 N2 H2B 108.8 . . ?
H3A N3 H3B 109.5 . . ?
H3A N3 H3C 109.5 . . ?
H3B N3 H3C 109.5 . . ?
C16 N3 H3A 109.5 . . ?
C16 N3 H3B 109.5 . . ?
C16 N3 H3C 109.5 . . ?
C2 C1 As1 119.3(3) . . ?
C6 C1 As1 121.1(3) . . ?
C6 C1 C2 119.6(3) . . ?
C1 C2 H2 119.7 . . ?
C3 C2 C1 120.6(4) . . ?
C3 C2 H2 119.7 . . ?
C2 C3 H3 120.0 . . ?
C2 C3 C4 120.0(4) . . ?
C4 C3 H3 120.0 . . ?
N1 C4 C3 120.9(4) . . ?
C5 C4 N1 120.0(4) . . ?
C5 C4 C3 119.1(3) . . ?
C4 C5 H5 119.7 . . ?
C6 C5 C4 120.6(4) . . ?
C6 C5 H5 119.7 . . ?
C1 C6 H6 120.0 . . ?
C5 C6 C1 120.0(4) . . ?
C5 C6 H6 120.0 . . ?
C8 C7 As2 119.8(3) . . ?
C8 C7 C12 120.3(3) . . ?
C12 C7 As2 119.7(3) . . ?
C7 C8 H8 120.0 . . ?
C9 C8 C7 120.0(4) . . ?
C9 C8 H8 120.0 . . ?
C8 C9 H9 119.8 . . ?
C8 C9 C10 120.4(4) . . ?
C10 C9 H9 119.8 . . ?
N2 C10 C9 119.5(4) . . ?
C11 C10 N2 121.0(3) . . ?
C11 C10 C9 119.6(3) . . ?
C10 C11 H11 119.8 . . ?
C10 C11 C12 120.4(4) . . ?
C12 C11 H11 119.8 . . ?
C7 C12 H12 120.3 . . ?
C11 C12 C7 119.3(4) . . ?
C11 C12 H12 120.3 . . ?
C14 C13 As3 121.5(3) . . ?
C18 C13 As3 118.7(3) . . ?
C18 C13 C14 119.8(4) . . ?
C13 C14 H14 120.0 . . ?
C15 C14 C13 120.0(4) . . ?
C15 C14 H14 120.0 . . ?
C14 C15 H15 120.1 . . ?
C14 C15 C16 119.8(4) . . ?
C16 C15 H15 120.1 . . ?
C15 C16 N3 118.6(4) . . ?
C15 C16 C17 120.6(4) . . ?
C17 C16 N3 120.8(4) . . ?
C16 C17 H17 120.1 . . ?
C18 C17 C16 119.8(4) . . ?
C18 C17 H17 120.1 . . ?
C13 C18 H18 120.0 . . ?
C17 C18 C13 120.0(4) . . ?
C17 C18 H18 120.0 . . ?

loop_
_geom_bond_atom_site_label_1
_geom_bond_atom_site_label_2
_geom_bond_distance
_geom_bond_site_symmetry_2
_geom_bond_publ_flag
Ce1 O1W 2.557(3) . ?
Ce1 O2W 2.508(3) . ?
Ce1 O3W 2.488(5) . ?
Ce1 O3X 2.672(13) . ?
Ce1 O4W 2.492(14) . ?
Ce1 O4X 2.528(12) . ?
Ce1 O5W 2.563(4) . ?
Ce1 O6W 2.552(8) . ?
Ce1 O6X 2.592(18) . ?
Ce1 O13 2.505(3) 2_656 ?
Ce1 O14 2.540(3) 2_656 ?
Ce1 O29 2.510(3) . ?
Mo1 O1 2.280(2) . ?
Mo1 O4 2.299(2) . ?
Mo1 O10 1.691(3) . ?
Mo1 O11 1.697(3) . ?
Mo1 O33 2.004(3) . ?
Mo1 O41 1.884(3) . ?
Mo2 O4 2.246(2) . ?
Mo2 O12 1.701(3) . ?
Mo2 O13 1.722(3) . ?
Mo2 O30 2.236(3) . ?
Mo2 O33 2.067(2) . ?
Mo2 O40 1.827(3) . ?
Mo3 O1 2.268(2) . ?
Mo3 O14 1.719(3) . ?
Mo3 O15 1.704(3) . ?
Mo3 O30 2.236(2) . ?
Mo3 O33 2.062(2) . ?
Mo3 O34 1.819(3) . ?
Mo4 O2 2.281(3) . ?
Mo4 O16 1.713(3) . ?
Mo4 O17 1.707(3) . ?
Mo4 O31 2.211(3) . ?
Mo4 O34 1.982(3) . ?
Mo4 O35 1.922(3) . ?
Mo5 O2 2.333(2) . ?
Mo5 O8 2.147(2) . ?
Mo5 O18 1.717(3) . ?
Mo5 O19 1.692(3) . ?
Mo5 O35 1.927(3) . ?
Mo5 O36 1.959(3) . ?
Mo6 O3 2.291(2) . ?
Mo6 O7 2.214(3) . ?
Mo6 O20 1.712(3) . ?
Mo6 O21 1.690(3) . ?
Mo6 O36 1.853(3) . ?
Mo6 O37 2.071(2) . ?
Mo7 O3 2.298(2) . ?
Mo7 O6 2.227(2) . ?
Mo7 O22 1.697(3) . ?
Mo7 O23 1.699(3) . ?
Mo7 O37 2.007(2) . ?
Mo7 O41 1.883(3) . ?
Mo8 O6 2.306(2) . ?
Mo8 O7 2.207(2) . ?
Mo8 O24 1.710(3) . ?
Mo8 O25 1.706(3) . ?
Mo8 O37 2.058(2) . ?
Mo8 O38 1.833(3) . ?
Mo9 O5 2.332(2) . ?
Mo9 O9 2.162(2) . ?
Mo9 O26 1.697(3) . ?
Mo9 O27 1.712(3) . ?
Mo9 O38 1.943(3) . ?
Mo9 O39 1.928(3) . ?
Mo10 O5 2.298(3) . ?
Mo10 O28 1.689(3) . ?
Mo10 O29 1.730(3) . ?
Mo10 O32 2.219(2) . ?
Mo10 O39 1.902(3) . ?
Mo10 O40 1.966(3) . ?
Se1 O30 1.746(3) . ?
Se1 O31 1.682(3) . ?
Se1 O32 1.679(2) . ?
As1 O1 1.700(2) . ?
As1 O2 1.687(2) . ?
As1 O3 1.694(2) . ?
As1 C1 1.894(3) . ?
As2 O4 1.701(2) . ?
As2 O5 1.682(3) . ?
As2 O6 1.692(2) . ?
As2 C7 1.887(3) . ?
As3 O7 1.708(3) . ?
As3 O8 1.671(2) . ?
As3 O9 1.663(3) . ?
As3 C13 1.899(4) . ?
N1 H1A 0.8615 . ?
N1 H1B 0.8608 . ?
N1 C4 1.396(5) . ?
N2 H2A 0.8609 . ?
N2 H2B 0.8611 . ?
N2 C10 1.394(5) . ?
N3 H3A 0.9100 . ?
N3 H3B 0.9100 . ?
N3 H3C 0.9100 . ?
N3 C16 1.458(5) . ?
C1 C2 1.393(5) . ?
C1 C6 1.385(5) . ?
C2 H2 0.9500 . ?
C2 C3 1.371(5) . ?
C3 H3 0.9500 . ?
C3 C4 1.398(5) . ?
C4 C5 1.396(5) . ?
C5 H5 0.9500 . ?
C5 C6 1.378(5) . ?
C6 H6 0.9500 . ?
C7 C8 1.381(5) . ?
C7 C12 1.392(5) . ?
C8 H8 0.9500 . ?
C8 C9 1.373(5) . ?
C9 H9 0.9500 . ?
C9 C10 1.395(5) . ?
C10 C11 1.376(5) . ?
C11 H11 0.9500 . ?
C11 C12 1.391(5) . ?
C12 H12 0.9500 . ?
C13 C14 1.393(6) . ?
C13 C18 1.378(5) . ?
C14 H14 0.9500 . ?
C14 C15 1.369(6) . ?
C15 H15 0.9500 . ?
C15 C16 1.374(6) . ?
C16 C17 1.378(6) . ?
C17 H17 0.9500 . ?
C17 C18 1.374(6) . ?
C18 H18 0.9500 . ?

loop_
_geom_torsion_atom_site_label_1
_geom_torsion_atom_site_label_2
_geom_torsion_atom_site_label_3
_geom_torsion_atom_site_label_4
_geom_torsion
_geom_torsion_site_symmetry_1
_geom_torsion_site_symmetry_2
_geom_torsion_site_symmetry_3
_geom_torsion_site_symmetry_4
_geom_torsion_publ_flag
As1 C1 C2 C3 178.3(3) . . . . ?
As1 C1 C6 C5 -178.4(3) . . . . ?
As2 C7 C8 C9 -174.2(3) . . . . ?
As2 C7 C12 C11 174.1(3) . . . . ?
As3 C13 C14 C15 179.3(4) . . . . ?
As3 C13 C18 C17 -179.0(3) . . . . ?
O1 Mo1 O41 Mo7 -48.7(4) . . . . ?
O1 Mo3 O14 Ce1 -23.7(6) . . . 2_656 ?
O1 Mo3 O34 Mo4 51.0(4) . . . . ?
O1 As1 O2 Mo4 48.08(19) . . . . ?
O1 As1 O2 Mo5 -163.36(15) . . . . ?
O1 As1 O3 Mo6 160.40(15) . . . . ?
O1 As1 O3 Mo7 -37.1(2) . . . . ?
O1 As1 C1 C2 -4.3(3) . . . . ?
O1 As1 C1 C6 175.4(3) . . . . ?
O2 As1 O1 Mo1 157.14(15) . . . . ?
O2 As1 O1 Mo3 -44.52(19) . . . . ?
O2 As1 O3 Mo6 44.03(19) . . . . ?
O2 As1 O3 Mo7 -153.46(16) . . . . ?
O2 As1 C1 C2 114.2(3) . . . . ?
O2 As1 C1 C6 -66.0(3) . . . . ?
O3 Mo6 O36 Mo5 -33.9(4) . . . . ?
O3 Mo7 O41 Mo1 51.1(4) . . . . ?
O3 As1 O1 Mo1 40.69(19) . . . . ?
O3 As1 O1 Mo3 -160.96(15) . . . . ?
O3 As1 O2 Mo4 165.32(15) . . . . ?
O3 As1 O2 Mo5 -46.11(19) . . . . ?
O3 As1 C1 C2 -124.5(3) . . . . ?
O3 As1 C1 C6 55.3(3) . . . . ?
O4 Mo1 O41 Mo7 29.6(4) . . . . ?
O4 Mo2 O13 Ce1 36.6(6) . . . 2_656 ?
O4 Mo2 O40 Mo10 -52.9(4) . . . . ?
O4 As2 O5 Mo9 164.53(15) . . . . ?
O4 As2 O5 Mo10 -46.36(19) . . . . ?
O4 As2 O6 Mo7 45.26(19) . . . . ?
O4 As2 O6 Mo8 -165.16(14) . . . . ?
O4 As2 C7 C8 -10.1(4) . . . . ?
O4 As2 C7 C12 174.7(3) . . . . ?
O5 Mo10 O29 Ce1 165.0(3) . . . . ?
O5 As2 O4 Mo1 -156.15(16) . . . . ?
O5 As2 O4 Mo2 42.70(19) . . . . ?
O5 As2 O6 Mo7 161.47(15) . . . . ?
O5 As2 O6 Mo8 -48.95(18) . . . . ?
O5 As2 C7 C8 -131.9(3) . . . . ?
O5 As2 C7 C12 53.0(4) . . . . ?
O6 Mo7 O41 Mo1 -26.8(4) . . . . ?
O6 Mo8 O38 Mo9 34.5(5) . . . . ?
O6 As2 O4 Mo1 -40.8(2) . . . . ?
O6 As2 O4 Mo2 158.05(15) . . . . ?
O6 As2 O5 Mo9 48.63(19) . . . . ?
O6 As2 O5 Mo10 -162.26(15) . . . . ?
O6 As2 C7 C8 107.9(3) . . . . ?
O6 As2 C7 C12 -67.2(3) . . . . ?
O7 Mo6 O36 Mo5 45.4(4) . . . . ?
O7 Mo8 O38 Mo9 -41.8(5) . . . . ?
O7 As3 O8 Mo5 47.2(2) . . . . ?
O7 As3 O9 Mo9 -41.2(2) . . . . ?
O7 As3 C13 C14 -55.4(4) . . . . ?
O7 As3 C13 C18 124.3(3) . . . . ?
O8 As3 O7 Mo6 -43.0(2) . . . . ?
O8 As3 O7 Mo8 159.86(16) . . . . ?
O8 As3 O9 Mo9 -160.22(18) . . . . ?
O8 As3 C13 C14 64.4(4) . . . . ?
O8 As3 C13 C18 -116.0(3) . . . . ?
O9 As3 O7 Mo6 -161.16(15) . . . . ?
O9 As3 O7 Mo8 41.7(2) . . . . ?
O9 As3 O8 Mo5 167.48(18) . . . . ?
O9 As3 C13 C14 -175.6(4) . . . . ?
O9 As3 C13 C18 4.1(4) . . . . ?
O10 Mo1 O41 Mo7 118.3(4) . . . . ?
O11 Mo1 O41 Mo7 -136.0(4) . . . . ?
O12 Mo2 O13 Ce1 168.5(3) . . . 2_656 ?
O12 Mo2 O40 Mo10 -141.0(4) . . . . ?
O13 Mo2 O40 Mo10 111.8(4) . . . . ?
O14 Mo3 O34 Mo4 -113.2(4) . . . . ?
O15 Mo3 O14 Ce1 -160.6(3) . . . 2_656 ?
O15 Mo3 O34 Mo4 140.5(4) . . . . ?
O20 Mo6 O36 Mo5 -118.7(4) . . . . ?
O21 Mo6 O36 Mo5 135.5(4) . . . . ?
O22 Mo7 O41 Mo1 138.7(4) . . . . ?
O23 Mo7 O41 Mo1 -115.9(4) . . . . ?
O24 Mo8 O38 Mo9 122.0(5) . . . . ?
O25 Mo8 O38 Mo9 -132.3(5) . . . . ?
O28 Mo10 O29 Ce1 -19.0(4) . . . . ?
O30 Mo2 O13 Ce1 1.4(3) . . . 2_656 ?
O30 Mo2 O40 Mo10 26.0(4) . . . . ?
O30 Mo3 O14 Ce1 6.1(3) . . . 2_656 ?
O30 Mo3 O34 Mo4 -26.8(4) . . . . ?
O30 Se1 O31 Mo4 78.1(2) . . . . ?
O30 Se1 O32 Mo10 -73.56(19) . . . . ?
O31 Se1 O30 Mo2 163.80(16) . . . . ?
O31 Se1 O30 Mo3 -60.66(17) . . . . ?
O31 Se1 O32 Mo10 -173.20(18) . . . . ?
O32 Se1 O30 Mo2 61.94(17) . . . . ?
O32 Se1 O30 Mo3 -162.53(15) . . . . ?
O32 Se1 O31 Mo4 178.72(19) . . . . ?
O33 Mo1 O41 Mo7 -8.2(6) . . . . ?
O33 Mo2 O13 Ce1 72.9(3) . . . 2_656 ?
O33 Mo2 O40 Mo10 -13.6(6) . . . . ?
O33 Mo3 O14 Ce1 -65.4(3) . . . 2_656 ?
O33 Mo3 O34 Mo4 16.5(6) . . . . ?
O34 Mo3 O14 Ce1 92.6(3) . . . 2_656 ?
O37 Mo6 O36 Mo5 14.1(6) . . . . ?
O37 Mo7 O41 Mo1 17.9(6) . . . . ?
O37 Mo8 O38 Mo9 -4.0(6) . . . . ?
O39 Mo10 O29 Ce1 -121.5(3) . . . . ?
O40 Mo2 O13 Ce1 -84.8(3) . . . 2_656 ?
O40 Mo10 O29 Ce1 83.9(3) . . . . ?
N1 C4 C5 C6 179.0(4) . . . . ?
N2 C10 C11 C12 177.5(4) . . . . ?
N3 C16 C17 C18 178.4(4) . . . . ?
C1 As1 O1 Mo1 -81.39(19) . . . . ?
C1 As1 O1 Mo3 77.0(2) . . . . ?
C1 As1 O2 Mo4 -70.9(2) . . . . ?
C1 As1 O2 Mo5 77.6(2) . . . . ?
C1 As1 O3 Mo6 -79.8(2) . . . . ?
C1 As1 O3 Mo7 82.7(2) . . . . ?
C1 C2 C3 C4 -0.3(6) . . . . ?
C2 C1 C6 C5 1.3(6) . . . . ?
C2 C3 C4 N1 -179.1(4) . . . . ?
C2 C3 C4 C5 2.1(6) . . . . ?
C3 C4 C5 C6 -2.2(6) . . . . ?
C4 C5 C6 C1 0.5(6) . . . . ?
C6 C1 C2 C3 -1.4(6) . . . . ?
C7 As2 O4 Mo1 78.3(2) . . . . ?
C7 As2 O4 Mo2 -82.80(19) . . . . ?
C7 As2 O5 Mo9 -73.1(2) . . . . ?
C7 As2 O5 Mo10 76.0(2) . . . . ?
C7 As2 O6 Mo7 -73.76(19) . . . . ?
C7 As2 O6 Mo8 75.81(19) . . . . ?
C7 C8 C9 C10 -1.6(7) . . . . ?
C8 C7 C12 C11 -1.0(6) . . . . ?
C8 C9 C10 N2 -177.6(4) . . . . ?
C8 C9 C10 C11 2.3(7) . . . . ?
C9 C10 C11 C12 -2.4(7) . . . . ?
C10 C11 C12 C7 1.8(7) . . . . ?
C12 C7 C8 C9 0.9(6) . . . . ?
C13 As3 O7 Mo6 79.44(19) . . . . ?
C13 As3 O7 Mo8 -77.72(19) . . . . ?
C13 As3 O8 Mo5 -71.3(2) . . . . ?
C13 As3 O9 Mo9 76.4(2) . . . . ?
C13 C14 C15 C16 -1.0(8) . . . . ?
C14 C13 C18 C17 0.7(7) . . . . ?
C14 C15 C16 N3 -178.0(4) . . . . ?
C14 C15 C16 C17 1.8(8) . . . . ?
C15 C16 C17 C18 -1.4(7) . . . . ?
C16 C17 C18 C13 0.2(7) . . . . ?
C18 C13 C14 C15 -0.3(7) . . . . ?
